data_2105812
loop_
_publ_author_name
'Habermehl, Stefan'
'M\"orschel, Philipp'
'Eisenbrandt, Pierre'
'Hammer, Sonja M.'
'Schmidt, Martin U.'

_publ_section_title
;
 Structure determination from powder data without prior indexing, using a
 similarity measure based on cross-correlation functions
;
_journal_coeditor_code OG5067
_journal_issue 2
_journal_name_full 'Acta Crystallographica Section B'
_journal_page_first 347
_journal_page_last 359
_journal_paper_doi 10.1107/S2052520613033994
_journal_volume 70
_journal_year 2014
_chemical_formula_moiety 'C38 H69 N O13'
_chemical_formula_sum 'C38 H69 N O13'
_chemical_formula_weight 747.94
_chemical_name_common Clarithromycin
_chemical_name_systematic '6-O-Methylerythromycin A'
_space_group_crystal_system orthorhombic
_space_group_IT_number 19
_space_group_name_Hall 'P 2ac 2ab'
_space_group_name_H-M_alt 'P 21 21 21'
_symmetry_Int_Tables_number 19
_symmetry_space_group_name_Hall 'P 2ac 2ab'
_symmetry_space_group_name_H-M 'P 21 21 21'
_cell_angle_alpha 90
_cell_angle_beta 90
_cell_angle_gamma 90
_cell_formula_units_Z 4
_cell_length_a 20.14922(38)
_cell_length_b 23.95453(50)
_cell_length_c 8.85344(21)
_cell_measurement_temperature 298(2)
_cell_volume 4273.25(16)
_computing_cell_refinement '<i>TOPAS Academic</i> (Coelho, 2007)'
_computing_data_collection '<i>STOE WinXPOW</i> (STOE & Cie GmbH, 2006)'
_computing_data_reduction '<i>TOPAS Academic</i> (Coelho, 2007)'
_computing_structure_refinement '<i>TOPAS Academic</i> (Coelho, 2007)'
_computing_structure_solution '<i>FIDEL</i> (Habermehl et al., 2014)'
_diffrn_ambient_temperature 298(2)
_diffrn_detector
;
linear position sensitive detector
;
_diffrn_measurement_device_type
;
STOE Stadi-P
;
_diffrn_radiation_monochromator
;
primary focussing Ge 111
;
_diffrn_radiation_type
;
Cu K\a~1~
;
_diffrn_radiation_wavelength 1.54056
_diffrn_source 'sealed x-ray tube'
_exptl_absorpt_coefficient_mu 0.710
_exptl_absorpt_correction_type none
_exptl_crystal_density_diffrn 1.163
_exptl_crystal_description powder
_exptl_crystal_F_000 1632.0
_pd_char_colour colourless
_pd_meas_2theta_range_inc 0.01
_pd_meas_2theta_range_max 69.990
_pd_meas_2theta_range_min 2.000
_pd_meas_number_of_points 6800
_pd_meas_scan_method step
_pd_proc_2theta_range_inc 0.01
_pd_proc_2theta_range_max 69.000
_pd_proc_2theta_range_min 2.000
_pd_proc_ls_background_function 'Chebyshev with 20 terms'
_pd_proc_ls_pref_orient_corr none
_pd_proc_ls_profile_function ' modified Thompson-Cox-Hastings pseudo-Voigt'
_pd_proc_ls_prof_R_factor 0.021
_pd_proc_ls_prof_wR_expected 0.018
_pd_proc_ls_prof_wR_factor 0.028
_pd_proc_wavelength 1.54056
_pd_spec_mounting 'glass capillary'
_pd_spec_mount_mode transmission
_pd_spec_shape cylinder
_pd_spec_size_axial 10
_pd_spec_size_equat 0.7
_pd_spec_size_thick 0.7
_refine_ls_extinction_method none
_refine_ls_goodness_of_fit_all 1.535
_refine_ls_hydrogen_treatment refall
_refine_ls_matrix_type fullcycle
_refine_ls_number_constraints 0
_refine_ls_number_parameters 406
_refine_ls_number_restraints 359
_refine_ls_R_I_factor 0.008
_refine_ls_shift/su_max 0.001
_refine_ls_weighting_scheme sigma
_cod_data_source_file og5067sup1.cif
_cod_data_source_block II
_cod_database_code 2105812
_cod_database_fobs_code 2105812

loop_
_symmetry_equiv_pos_as_xyz
'-x, y+1/2, -z+1/2'
'-x+1/2, -y, z+1/2'
'x, y, z'
'x+1/2, -y+1/2, -z'

loop_
_atom_site_label
_atom_site_type_symbol
_atom_site_fract_x
_atom_site_fract_y
_atom_site_fract_z
_atom_site_occupancy
_atom_site_symmetry_multiplicity
_atom_site_B_iso_or_equiv
_atom_site_U_iso_or_equiv
C1 C 0.02041(33) 0.23253(24) 0.45525(69) 1 0 2.65(13) 0.03362
C2 C 0.00493(26) 0.29317(20) 0.48358(55) 1 0 2.65(13) 0.03362
C3 C 0.00733(25) 0.32563(21) 0.33272(60) 1 0 2.65(13) 0.03362
C4 C 0.07626(24) 0.35595(20) 0.32201(56) 1 0 2.65(13) 0.03362
C5 C 0.09649(25) 0.37158(21) 0.15966(57) 1 0 2.65(13) 0.03362
C6 C 0.13069(25) 0.32324(21) 0.06465(59) 1 0 2.65(13) 0.03362
C7 C 0.20084(23) 0.31728(22) 0.11891(52) 1 0 2.65(13) 0.03362
C8 C 0.24390(26) 0.27433(21) 0.03598(60) 1 0 2.65(13) 0.03362
C9 C 0.23104(42) 0.21277(22) 0.07640(61) 1 0 2.65(13) 0.03362
C10 C 0.23935(24) 0.19201(20) 0.24040(58) 1 0 2.65(13) 0.03362
C11 C 0.17183(24) 0.17944(21) 0.31896(58) 1 0 2.65(13) 0.03362
C12 C 0.17319(25) 0.16846(21) 0.48785(61) 1 0 2.65(13) 0.03362
C13 C 0.10137(27) 0.16483(21) 0.53888(55) 1 0 2.65(13) 0.03362
C14 C 0.09596(26) 0.14027(21) 0.69957(52) 1 0 2.65(13) 0.03362
C15 C 0.02709(24) 0.13457(21) 0.76152(51) 1 0 2.65(13) 0.03362
C16 C -0.06088(25) 0.29521(20) 0.55579(54) 1 0 2.65(13) 0.03362
C17 C 0.08085(26) 0.40502(19) 0.43650(55) 1 0 2.65(13) 0.03362
C18 C 0.13410(23) 0.33538(19) -0.10405(58) 1 0 2.65(13) 0.03362
C19 C 0.31336(26) 0.29367(19) 0.06915(51) 1 0 2.65(13) 0.03362
C20 C 0.28531(22) 0.14103(19) 0.23472(60) 1 0 2.65(13) 0.03362
C21 C 0.20798(26) 0.21303(20) 0.58137(55) 1 0 2.65(13) 0.03362
C22 C 0.04614(23) 0.25040(20) 0.01830(55) 1 0 2.65(13) 0.03362
O1 O 0.00438(44) 0.20643(33) 0.33958(83) 1 0 2.65(13) 0.03362
O2 O -0.04885(28) 0.36700(28) 0.33382(73) 1 0 2.65(13) 0.03362
O3 O 0.14251(30) 0.41884(24) 0.16688(81) 1 0 2.65(13) 0.03362
O4 O 0.10045(32) 0.27105(24) 0.10515(68) 1 0 2.65(13) 0.03362
O5 O 0.20195(41) 0.18424(29) -0.01754(82) 1 0 2.65(13) 0.03362
O6 O 0.13933(35) 0.13365(26) 0.24614(65) 1 0 2.65(13) 0.03362
O7 O 0.20309(27) 0.11662(23) 0.51878(86) 1 0 2.65(13) 0.03362
O8 O 0.07466(31) 0.22116(23) 0.54192(86) 1 0 2.65(13) 0.03362
C23 C 0.12403(26) 0.46996(20) 0.10389(61) 1 0 2.65(13) 0.03362
C24 C 0.17530(25) 0.51173(20) 0.15292(54) 1 0 2.65(13) 0.03362
C25 C 0.15462(26) 0.56708(21) 0.08556(59) 1 0 2.65(13) 0.03362
C26 C 0.15480(25) 0.56225(21) -0.08277(59) 1 0 2.65(13) 0.03362
C27 C 0.10359(26) 0.51920(20) -0.12814(60) 1 0 2.65(13) 0.03362
C28 C 0.10504(23) 0.50964(20) -0.29582(59) 1 0 2.65(13) 0.03362
C29 C 0.16598(23) 0.66466(19) 0.14894(56) 1 0 2.65(13) 0.03362
C30 C 0.26159(25) 0.61278(19) 0.09008(54) 1 0 2.65(13) 0.03362
N1 N 0.19594(26) 0.61022(22) 0.15430(78) 1 0 2.65(13) 0.03362
O9 O 0.17556(40) 0.51561(23) 0.31273(60) 1 0 2.65(13) 0.03362
O10 O 0.12016(37) 0.46637(24) -0.05356(63) 1 0 2.65(13) 0.03362
C31 C -0.10062(25) 0.36371(22) 0.22160(58) 1 0 2.65(13) 0.03362
C32 C -0.15790(24) 0.39962(21) 0.26982(60) 1 0 2.65(13) 0.03362
C33 C -0.15006(24) 0.46206(22) 0.24879(60) 1 0 2.65(13) 0.03362
C34 C -0.13072(25) 0.47079(20) 0.08447(59) 1 0 2.65(13) 0.03362
C35 C -0.07172(25) 0.43365(21) 0.03453(61) 1 0 2.65(13) 0.03362
C36 C -0.05869(26) 0.43011(20) -0.13528(58) 1 0 2.65(13) 0.03362
C37 C -0.21984(23) 0.48748(21) 0.27557(51) 1 0 2.65(13) 0.03362
C38 C -0.10157(27) 0.48611(21) 0.49957(59) 1 0 2.65(13) 0.03362
O11 O -0.09649(30) 0.48663(30) 0.33856(61) 1 0 2.65(13) 0.03362
O12 O -0.11053(32) 0.52720(24) 0.05620(74) 1 0 2.65(13) 0.03362
O13 O -0.07815(33) 0.37669(24) 0.07487(65) 1 0 2.65(13) 0.03362
H1 H 0.03979(83) 0.30946(78) 0.5595(20) 1 0 3.19(16) 0.04034
H2 H 0.00051(96) 0.29730(75) 0.2515(22) 1 0 3.19(16) 0.04034
H3 H 0.10805(88) 0.32931(80) 0.3527(22) 1 0 3.19(16) 0.04034
H4 H 0.05874(82) 0.38116(86) 0.0982(20) 1 0 3.19(16) 0.04034
H5 H 0.20568(83) 0.30932(72) 0.2407(20) 1 0 3.19(16) 0.04034
H6 H 0.22074(81) 0.35376(84) 0.1127(21) 1 0 3.19(16) 0.04034
H7 H 0.23186(82) 0.27787(79) -0.0685(23) 1 0 3.19(16) 0.04034
H8 H 0.25692(76) 0.22255(74) 0.3010(21) 1 0 3.19(16) 0.04034
H9 H 0.1453(10) 0.20967(77) 0.3097(23) 1 0 3.19(16) 0.04034
H10 H 0.07718(83) 0.14310(77) 0.4627(21) 1 0 3.19(16) 0.04034
H11 H 0.11432(94) 0.10114(83) 0.6933(21) 1 0 3.19(16) 0.04034
H12 H 0.11880(96) 0.16495(83) 0.7683(25) 1 0 3.19(16) 0.04034
H13 H -0.0016(10) 0.12169(94) 0.6845(19) 1 0 3.19(16) 0.04034
H14 H 0.0118(10) 0.16840(86) 0.8147(22) 1 0 3.19(16) 0.04034
H15 H 0.02394(97) 0.11459(92) 0.8455(19) 1 0 3.19(16) 0.04034
H16 H -0.06907(83) 0.26061(72) 0.6068(20) 1 0 3.19(16) 0.04034
H17 H -0.09441(92) 0.29434(73) 0.4723(22) 1 0 3.19(16) 0.04034
H18 H -0.06963(81) 0.32711(82) 0.6208(20) 1 0 3.19(16) 0.04034
H19 H 0.06610(80) 0.39562(86) 0.5346(20) 1 0 3.19(16) 0.04034
H20 H 0.12600(91) 0.41840(88) 0.4532(21) 1 0 3.19(16) 0.04034
H21 H 0.05491(78) 0.43927(87) 0.3997(20) 1 0 3.19(16) 0.04034
H22 H 0.16268(91) 0.31033(79) -0.1468(21) 1 0 3.19(16) 0.04034
H23 H 0.09035(90) 0.33257(82) -0.1429(21) 1 0 3.19(16) 0.04034
H24 H 0.14360(94) 0.37502(77) -0.1241(20) 1 0 3.19(16) 0.04034
H25 H 0.31421(86) 0.32979(81) 0.0337(21) 1 0 3.19(16) 0.04034
H26 H 0.34270(90) 0.26882(75) -0.0005(21) 1 0 3.19(16) 0.04034
H27 H 0.32737(89) 0.28780(79) 0.1900(22) 1 0 3.19(16) 0.04034
H28 H 0.26178(74) 0.10925(76) 0.1781(20) 1 0 3.19(16) 0.04034
H29 H 0.29402(84) 0.13307(84) 0.3318(20) 1 0 3.19(16) 0.04034
H30 H 0.33091(85) 0.15254(82) 0.2021(20) 1 0 3.19(16) 0.04034
H31 H 0.19677(77) 0.21192(80) 0.6900(20) 1 0 3.19(16) 0.04034
H32 H 0.20237(81) 0.24926(71) 0.5389(22) 1 0 3.19(16) 0.04034
H33 H 0.25445(85) 0.20626(83) 0.5739(23) 1 0 3.19(16) 0.04034
H34 H 0.02206(88) 0.22521(74) 0.0958(20) 1 0 3.19(16) 0.04034
H35 H 0.05811(81) 0.23462(78) -0.0683(22) 1 0 3.19(16) 0.04034
H36 H 0.01405(86) 0.28153(77) -0.0077(20) 1 0 3.19(16) 0.04034
H37 H 0.1376(11) 0.14330(81) 0.1508(22) 1 0 3.19(16) 0.04034
H38 H 0.17346(80) 0.09390(71) 0.5176(38) 1 0 3.19(16) 0.04034
H39 H 0.08092(83) 0.48272(70) 0.1454(21) 1 0 3.19(16) 0.04034
H40 H 0.22608(92) 0.49807(73) 0.1195(27) 1 0 3.19(16) 0.04034
H41 H 0.10966(85) 0.57407(86) 0.1155(22) 1 0 3.19(16) 0.04034
H42 H 0.14623(95) 0.59607(80) -0.1344(21) 1 0 3.19(16) 0.04034
H43 H 0.20316(85) 0.55292(86) -0.1210(22) 1 0 3.19(16) 0.04034
H44 H 0.05557(84) 0.53102(74) -0.0990(21) 1 0 3.19(16) 0.04034
H45 H 0.1525(10) 0.50099(70) -0.3323(21) 1 0 3.19(16) 0.04034
H46 H 0.07831(80) 0.47820(71) -0.3194(21) 1 0 3.19(16) 0.04034
H47 H 0.08276(81) 0.54394(76) -0.3502(20) 1 0 3.19(16) 0.04034
H48 H 0.12005(88) 0.66122(80) 0.1500(22) 1 0 3.19(16) 0.04034
H49 H 0.18053(87) 0.69001(76) 0.2366(21) 1 0 3.19(16) 0.04034
H50 H 0.18235(83) 0.68600(80) 0.0435(21) 1 0 3.19(16) 0.04034
H51 H 0.29317(84) 0.62427(81) 0.1704(19) 1 0 3.19(16) 0.04034
H52 H 0.27578(78) 0.57599(81) 0.0597(21) 1 0 3.19(16) 0.04034
H53 H 0.26212(76) 0.63905(70) -0.0002(20) 1 0 3.19(16) 0.04034
H54 H 0.1726(15) 0.54875(81) 0.3355(20) 1 0 3.19(16) 0.04034
H55 H -0.11649(93) 0.32396(77) 0.2089(21) 1 0 3.19(16) 0.04034
H56 H -0.19829(91) 0.38888(80) 0.2084(20) 1 0 3.19(16) 0.04034
H57 H -0.17206(87) 0.39407(73) 0.3750(20) 1 0 3.19(16) 0.04034
H58 H -0.17170(92) 0.46395(69) 0.0182(21) 1 0 3.19(16) 0.04034
H59 H -0.03185(88) 0.44729(88) 0.0846(19) 1 0 3.19(16) 0.04034
H60 H -0.06842(82) 0.46297(77) -0.1762(21) 1 0 3.19(16) 0.04034
H61 H -0.08154(86) 0.40036(92) -0.1754(22) 1 0 3.19(16) 0.04034
H62 H -0.0142(10) 0.41483(93) -0.1555(19) 1 0 3.19(16) 0.04034
H63 H -0.24994(88) 0.46552(77) 0.2108(25) 1 0 3.19(16) 0.04034
H64 H -0.23050(88) 0.48657(73) 0.4022(27) 1 0 3.19(16) 0.04034
H65 H -0.22101(86) 0.52577(74) 0.2549(24) 1 0 3.19(16) 0.04034
H66 H -0.05326(81) 0.50147(68) 0.5351(22) 1 0 3.19(16) 0.04034
H67 H -0.11249(90) 0.45297(76) 0.5361(22) 1 0 3.19(16) 0.04034
H68 H -0.1262(10) 0.51506(70) 0.5489(22) 1 0 3.19(16) 0.04034
H69 H -0.0865(11) 0.53524(74) 0.1396(22) 1 0 3.19(16) 0.04034

loop_
_atom_type_symbol
_atom_type_description
_atom_type_scat_source
C C 'International Tables Vol C Tables 4.2.6.8 and 6.1.1.4'
H H 'International Tables Vol C Tables 4.2.6.8 and 6.1.1.4'
N N 'International Tables Vol C Tables 4.2.6.8 and 6.1.1.4'
O O 'International Tables Vol C Tables 4.2.6.8 and 6.1.1.4'

loop_
_geom_angle_atom_site_label_1
_geom_angle_atom_site_label_2
_geom_angle_atom_site_label_3
_geom_angle
_geom_angle_publ_flag
C3 O2 C31 120.2(5) no
C5 O3 C23 119.4(5) no
C6 O4 C22 119.6(5) no
C1 O8 C13 118.1(5) no
C23 O10 C27 114.1(4) no
C33 O11 C38 119.0(5) no
C31 O13 C35 118.4(5) no
C11 O6 H37 104.6(14) no
C12 O7 H38 106.1(14) no
C24 O9 H54 108.3(13) no
C34 O12 H69 102.0(12) no
C29 N1 C30 109.4(4) no
C25 N1 C29 112.9(5) no
C25 N1 C30 112.9(5) no
O1 C1 C2 124.6(6) no
O8 C1 C2 105.3(5) no
O1 C1 O8 124.9(6) no
C1 C2 C3 109.5(4) no
C1 C2 C16 106.9(4) no
C3 C2 C16 112.8(5) no
O2 C3 C4 111.1(4) no
C2 C3 C4 108.2(4) no
O2 C3 C2 107.6(5) no
C3 C4 C5 113.7(4) no
C5 C4 C17 114.2(4) no
C3 C4 C17 111.3(4) no
O3 C5 C6 108.2(5) no
O3 C5 C4 108.3(5) no
C4 C5 C6 115.6(4) no
O4 C6 C7 103.8(4) no
O4 C6 C18 115.5(5) no
C5 C6 C7 107.9(4) no
C5 C6 C18 113.5(4) no
O4 C6 C5 108.6(5) no
C7 C6 C18 106.8(4) no
C6 C7 C8 116.3(4) no
C7 C8 C9 115.9(5) no
C9 C8 C19 114.0(5) no
C7 C8 C19 103.1(4) no
O5 C9 C8 117.3(6) no
O5 C9 C10 120.6(5) no
C8 C9 C10 120.6(4) no
C11 C10 C20 112.8(4) no
C9 C10 C11 112.7(4) no
C9 C10 C20 107.0(4) no
O6 C11 C12 108.8(4) no
C10 C11 C12 117.2(4) no
O6 C11 C10 110.3(4) no
O7 C12 C11 110.6(5) no
C13 C12 C21 108.6(4) no
O7 C12 C21 108.4(5) no
C11 C12 C13 106.6(4) no
O7 C12 C13 107.4(5) no
C11 C12 C21 115.1(4) no
O8 C13 C12 107.7(4) no
O8 C13 C14 108.1(5) no
C12 C13 C14 111.3(5) no
C13 C14 C15 115.9(5) no
O3 C23 C24 106.6(5) no
O10 C23 C24 111.5(5) no
O3 C23 O10 111.0(5) no
O9 C24 C25 109.7(4) no
C23 C24 C25 106.3(4) no
O9 C24 C23 109.6(5) no
N1 C25 C24 107.4(5) no
N1 C25 C26 117.9(5) no
C24 C25 C26 108.9(4) no
C25 C26 C27 108.4(4) no
O10 C27 C28 108.0(4) no
C26 C27 C28 110.7(4) no
O10 C27 C26 108.3(5) no
O2 C31 O13 113.0(5) no
O2 C31 C32 109.2(5) no
O13 C31 C32 112.4(5) no
C31 C32 C33 116.8(4) no
O11 C33 C34 106.0(4) no
O11 C33 C37 115.4(4) no
C32 C33 C34 106.2(4) no
C32 C33 C37 106.0(3) no
O11 C33 C32 113.9(4) no
C34 C33 C37 109.0(4) no
O12 C34 C33 111.7(4) no
O12 C34 C35 105.8(5) no
C33 C34 C35 113.1(4) no
O13 C35 C36 102.1(4) no
C34 C35 C36 116.4(4) no
O13 C35 C34 114.2(5) no
C1 C2 H1 109.1(11) no
C3 C2 H1 110.4(11) no
C16 C2 H1 108.1(10) no
O2 C3 H2 110.5(13) no
C2 C3 H2 105.9(12) no
C4 C3 H2 113.2(12) no
C3 C4 H3 105.6(12) no
C5 C4 H3 104.8(12) no
C17 C4 H3 106.3(12) no
O3 C5 H4 109.9(13) no
C4 C5 H4 112.2(11) no
C6 C5 H4 102.5(12) no
C6 C7 H5 114.5(9) no
C6 C7 H6 106.8(11) no
C8 C7 H5 107.6(9) no
C8 C7 H6 110.4(11) no
H5 C7 H6 100.0(14) no
C7 C8 H7 105.0(12) no
C9 C8 H7 105.5(12) no
C19 C8 H7 113.2(11) no
C9 C10 H8 108.3(11) no
C11 C10 H8 102.5(11) no
C20 C10 H8 113.5(10) no
O6 C11 H9 107.7(13) no
C10 C11 H9 108.7(13) no
C12 C11 H9 103.6(12) no
O8 C13 H10 108.7(12) no
C12 C13 H10 107.5(11) no
C14 C13 H10 113.3(12) no
C13 C14 H11 105.9(11) no
C13 C14 H12 108.2(12) no
C15 C14 H11 105.9(11) no
C15 C14 H12 105.5(12) no
H11 C14 H12 115.7(16) no
C14 C15 H13 109.4(12) no
C14 C15 H14 113.0(12) no
C14 C15 H15 115.0(14) no
H13 C15 H14 115.0(18) no
H13 C15 H15 112.5(18) no
H14 C15 H15 91.0(18) no
C2 C16 H16 109.4(11) no
C2 C16 H17 106.5(11) no
C2 C16 H18 116.4(11) no
H16 C16 H17 102.4(15) no
H16 C16 H18 111.5(15) no
H17 C16 H18 109.5(15) no
C4 C17 H19 113.7(13) no
C4 C17 H20 113.7(12) no
C4 C17 H21 111.6(11) no
H19 C17 H20 103.5(15) no
H19 C17 H21 108.6(16) no
H20 C17 H21 105.1(16) no
C6 C18 H22 108.0(12) no
C6 C18 H23 107.5(12) no
C6 C18 H24 111.7(11) no
H22 C18 H23 112.8(17) no
H22 C18 H24 115.9(16) no
H23 C18 H24 100.6(16) no
C8 C19 H25 103.9(12) no
C8 C19 H26 103.5(11) no
C8 C19 H27 112.6(10) no
H25 C19 H26 109.0(16) no
H25 C19 H27 116.1(16) no
H26 C19 H27 110.9(15) no
C10 C20 H28 109.1(10) no
C10 C20 H29 104.7(12) no
C10 C20 H30 110.2(12) no
H28 C20 H29 113.7(16) no
H28 C20 H30 119.0(14) no
H29 C20 H30 99.0(15) no
C12 C21 H31 113.9(11) no
C12 C21 H32 111.7(11) no
C12 C21 H33 107.3(12) no
H31 C21 H32 112.4(16) no
H31 C21 H33 106.7(15) no
H32 C21 H33 104.1(16) no
O4 C22 H34 101.7(11) no
O4 C22 H35 113.8(11) no
O4 C22 H36 110.9(11) no
H34 C22 H35 116.8(16) no
H34 C22 H36 106.5(15) no
H35 C22 H36 106.8(16) no
O3 C23 H39 110.9(11) no
O10 C23 H39 109.7(12) no
C24 C23 H39 107.1(11) no
O9 C24 H40 106.1(14) no
C23 C24 H40 111.3(11) no
C25 C24 H40 114.0(11) no
N1 C25 H41 107.3(13) no
C24 C25 H41 107.6(13) no
C26 C25 H41 107.2(12) no
C25 C26 H42 114.4(12) no
C25 C26 H43 109.8(11) no
C27 C26 H42 109.4(13) no
C27 C26 H43 113.5(12) no
H42 C26 H43 101.5(17) no
O10 C27 H44 109.6(11) no
C26 C27 H44 112.5(10) no
C28 C27 H44 107.7(11) no
C27 C28 H45 110.8(11) no
C27 C28 H46 109.0(12) no
C27 C28 H47 108.9(11) no
H45 C28 H46 107.5(15) no
H45 C28 H47 114.2(14) no
H46 C28 H47 106.3(15) no
N1 C29 H48 109.6(13) no
N1 C29 H49 113.0(11) no
N1 C29 H50 108.7(10) no
H48 C29 H49 109.1(16) no
H48 C29 H50 110.3(15) no
H49 C29 H50 106.1(14) no
N1 C30 H51 108.6(10) no
N1 C30 H52 110.0(11) no
N1 C30 H53 110.2(10) no
H51 C30 H52 105.2(15) no
H51 C30 H53 112.5(15) no
H52 C30 H53 110.3(15) no
O2 C31 H55 110.9(11) no
O13 C31 H55 102.0(11) no
C32 C31 H55 109.1(12) no
C31 C32 H56 108.6(11) no
C31 C32 H57 114.6(11) no
C33 C32 H56 105.5(12) no
C33 C32 H57 106.2(11) no
H56 C32 H57 104.1(15) no
O12 C34 H58 106.1(11) no
C33 C34 H58 108.7(11) no
C35 C34 H58 111.3(11) no
O13 C35 H59 106.5(13) no
C34 C35 H59 108.1(12) no
C36 C35 H59 109.0(11) no
C35 C36 H60 108.1(12) no
C35 C36 H61 109.6(12) no
C35 C36 H62 110.8(11) no
H60 C36 H61 115.0(18) no
H60 C36 H62 117.2(17) no
H61 C36 H62 95.6(18) no
C33 C37 H63 105.0(11) no
C33 C37 H64 108.3(10) no
C33 C37 H65 112.3(12) no
H63 C37 H64 116.3(14) no
H63 C37 H65 113.3(16) no
H64 C37 H65 101.8(14) no
O11 C38 H66 102.7(10) no
O11 C38 H67 112.9(13) no
O11 C38 H68 119.1(12) no
H66 C38 H67 115.0(16) no
H66 C38 H68 94.9(15) no
H67 C38 H68 110.8(17) no

loop_
_geom_bond_atom_site_label_1
_geom_bond_atom_site_label_2
_geom_bond_distance
_geom_bond_publ_flag
O1 C1 1.243(9) no
O2 C3 1.505(9) no
O2 C31 1.442(8) no
O3 C5 1.463(8) no
O3 C23 1.398(7) no
O4 C6 1.434(7) no
O4 C22 1.428(7) no
O5 C9 1.226(9) no
O6 C11 1.430(8) no
O7 C12 1.408(7) no
O8 C1 1.363(9) no
O8 C13 1.455(7) no
O9 C24 1.418(7) no
O10 C23 1.399(8) no
O10 C27 1.465(7) no
O11 C33 1.464(8) no
O11 C38 1.429(8) no
O12 C34 1.433(7) no
O13 C31 1.410(8) no
O13 C35 1.418(7) no
O6 H37 0.874(19) no
O7 H38 0.807(17) no
O9 H54 0.82(2) no
O12 H69 0.91(2) no
N1 C29 1.438(7) no
N1 C30 1.442(9) no
N1 C25 1.459(8) no
C1 C2 1.508(7) no
C2 C16 1.473(8) no
C2 C3 1.546(7) no
C3 C4 1.572(7) no
C4 C17 1.554(7) no
C4 C5 1.540(7) no
C5 C6 1.590(7) no
C6 C7 1.498(7) no
C6 C18 1.524(7) no
C7 C8 1.534(7) no
C8 C9 1.538(7) no
C8 C19 1.504(8) no
C9 C10 1.544(7) no
C10 C20 1.533(6) no
C10 C11 1.559(6) no
C11 C12 1.518(7) no
C12 C13 1.518(8) no
C12 C21 1.521(7) no
C13 C14 1.543(6) no
C14 C15 1.499(7) no
C23 C24 1.502(8) no
C24 C25 1.513(7) no
C25 C26 1.495(8) no
C26 C27 1.514(8) no
C27 C28 1.503(7) no
C31 C32 1.502(7) no
C32 C33 1.517(7) no
C33 C37 1.549(6) no
C33 C34 1.521(7) no
C34 C35 1.549(8) no
C35 C36 1.528(8) no
C2 H1 1.051(18) no
C3 H2 0.994(19) no
C4 H3 0.946(19) no
C5 H4 0.965(18) no
C7 H5 1.102(18) no
C7 H6 0.963(19) no
C8 H7 0.964(18) no
C10 H8 0.974(18) no
C11 H9 0.91(2) no
C13 H10 0.980(18) no
C14 H11 1.01(2) no
C14 H12 0.96(2) no
C15 H13 0.946(19) no
C15 H14 0.99(2) no
C15 H15 0.887(19) no
C16 H16 0.959(18) no
C16 H17 1.003(19) no
C16 H18 0.974(19) no
C17 H19 0.949(18) no
C17 H20 0.98(2) no
C17 H21 1.03(2) no
C18 H22 0.915(19) no
C18 H23 0.948(18) no
C18 H24 0.98(2) no
C19 H25 0.92(2) no
C19 H26 1.044(19) no
C19 H27 1.115(18) no
C20 H28 1.027(18) no
C20 H29 0.899(18) no
C20 H30 1.002(19) no
C21 H31 0.988(18) no
C21 H32 0.954(18) no
C21 H33 0.953(19) no
C22 H34 1.035(18) no
C22 H35 0.886(18) no
C22 H36 1.012(19) no
C23 H39 0.990(17) no
C24 H40 1.11(2) no
C25 H41 0.959(19) no
C26 H42 0.944(19) no
C26 H43 1.057(19) no
C27 H44 1.040(17) no
C28 H45 1.03(2) no
C28 H46 0.947(17) no
C28 H47 1.051(19) no
C29 H48 0.929(19) no
C29 H49 1.031(19) no
C29 H50 1.110(19) no
C30 H51 0.994(18) no
C30 H52 0.964(19) no
C30 H53 1.017(18) no
C31 H55 1.01(2) no
C32 H56 1.014(18) no
C32 H57 0.983(18) no
C34 H58 1.027(19) no
C35 H59 0.973(19) no
C36 H60 0.888(19) no
C36 H61 0.92(2) no
C36 H62 0.99(2) no
C37 H63 0.986(19) no
C37 H64 1.14(3) no
C37 H65 0.936(17) no
C38 H66 1.087(17) no
C38 H67 0.88(2) no
C38 H68 0.959(19) no

loop_
_geom_hbond_atom_site_label_D
_geom_hbond_atom_site_label_H
_geom_hbond_atom_site_label_A
_geom_hbond_distance_DH
_geom_hbond_distance_HA
_geom_hbond_distance_DA
_geom_hbond_angle_DHA
_geom_hbond_publ_flag
O6 H37 O5 0.874(19) 2.21(2) 2.917(10) 138.2(19) no
O7 H38 O12 0.807(17) 2.14(2) 2.917(8) 161(3) no
O9 H54 N1 0.82(2) 2.23(2) 2.696(7) 116.2(16) no
O12 H69 O11 0.91(2) 2.118(18) 2.698(8) 120.8(16) no
